data_1534985
loop_
_publ_author_name
'Sofin, M.'
'Jansen, M.'
'Peters, E.M.'

_publ_section_title
;
 Synthesis and crystal structure of Cs Cu3 O2, containing a new type of
 oxocuprate(I) polyanion
;
_journal_name_full 'Zeitschrift fuer Anorganische und Allgemeine Chemie'
_journal_page_first 2435
_journal_page_last 2437
_journal_volume 629
_journal_year 2003
_chemical_formula_sum 'Cs Cu3 O2'
_chemical_name_systematic 'Cs (Cu3 O2)'
_space_group_IT_number 164
_symmetry_space_group_name_Hall '-P 3 2"'
_symmetry_space_group_name_H-M 'P -3 m 1'
_cell_angle_alpha 90
_cell_angle_beta 90
_cell_angle_gamma 120
_cell_formula_units_Z 1
_cell_length_a 5.25
_cell_length_b 5.25
_cell_length_c 5.442
_cell_volume 129.900
_citation_journal_id_ASTM ZAACAB
_cod_data_source_file Sofin_ZAACAB_2003_1157.cif
_cod_data_source_block Cs1Cu3O2
_cod_original_cell_volume 129.8996
_cod_original_formula_sum 'Cs1 Cu3 O2'
_cod_database_code 1534985

loop_
_symmetry_equiv_pos_as_xyz
x,y,z
-y,x-y,z
-x+y,-x,z
y,x,-z
-x,-x+y,-z
x-y,-y,-z
-x,-y,-z
y,-x+y,-z
x-y,x,-z
-y,-x,z
x,x-y,z
-x+y,y,z

loop_
_atom_site_label
_atom_site_type_symbol
_atom_site_fract_x
_atom_site_fract_y
_atom_site_fract_z
_atom_site_occupancy
_atom_site_U_iso_or_equiv
Cs1 Cs+1 0 0 0.5 1 0.0
O1 O-2 0.3333 0.6667 0.19 1 0.0
Cu1 Cu+1 0.5 0.5 0 1 0.0
